data_4324507
loop_
_publ_author_name
'Shenglin Xiang'
'Jing Huang'
'Lei Li'
'Jianyong Zhang'
'Long Jiang'
'Xiaojun Kuang'
'Cheng-Yong Su'

_publ_section_title
;
 Nanotubular Metal-Organic Frameworks with High Porosity Based on T-Shaped
 Pyridyl Dicarboxylate Ligands
;
_journal_name_full 'Inorganic Chemistry'
_journal_page_first 1743
_journal_page_last 1748
_journal_paper_doi 10.1021/ic102188v
_journal_volume 50
_journal_year 2011
_chemical_formula_sum 'C17.5 H21.5 Cu N2.5 O7.5'
_chemical_formula_weight 450.41
_chemical_name_systematic
; 
 ? 
;
_space_group_IT_number 14
_symmetry_cell_setting monoclinic
_symmetry_space_group_name_Hall '-P 2ybc'
_symmetry_space_group_name_H-M 'P 1 21/c 1'
_atom_sites_solution_hydrogens geom
_atom_sites_solution_primary direct
_atom_sites_solution_secondary difmap
_audit_creation_method SHELXL-97
_cell_angle_alpha 90.00
_cell_angle_beta 113.959(11)
_cell_angle_gamma 90.00
_cell_formula_units_Z 4
_cell_length_a 11.9132(10)
_cell_length_b 13.5460(11)
_cell_length_c 13.6700(15)
_cell_measurement_reflns_used 1256
_cell_measurement_temperature 150(2)
_cell_measurement_theta_max 62.4743
_cell_measurement_theta_min 3.2602
_cell_volume 2015.9(4)
_computing_structure_refinement 'SHELXL-97 (Sheldrick, 1997)'
_computing_structure_solution 'SHELXS-97 (Sheldrick, 1990)'
_diffrn_ambient_temperature 150(2)
_diffrn_detector_area_resol_mean 16.0855
_diffrn_measured_fraction_theta_full 0.966
_diffrn_measured_fraction_theta_max 0.967
_diffrn_measurement_device_type 'Xcalibur, Sapphire3, Gemini ultra'
_diffrn_measurement_method '\w scans'
_diffrn_radiation_monochromator mirror
_diffrn_radiation_source 'Enhance Ultra (Cu) X-ray Source'
_diffrn_radiation_type 'Cu K\a'
_diffrn_radiation_wavelength 1.5418
_diffrn_reflns_av_R_equivalents 0.0694
_diffrn_reflns_av_sigmaI/netI 0.1127
_diffrn_reflns_limit_h_max 12
_diffrn_reflns_limit_h_min -13
_diffrn_reflns_limit_k_max 15
_diffrn_reflns_limit_k_min -10
_diffrn_reflns_limit_l_max 15
_diffrn_reflns_limit_l_min -14
_diffrn_reflns_number 5212
_diffrn_reflns_theta_full 62.65
_diffrn_reflns_theta_max 62.65
_diffrn_reflns_theta_min 4.06
_exptl_absorpt_coefficient_mu 1.939
_exptl_absorpt_correction_T_max 0.9093
_exptl_absorpt_correction_T_min 0.8298
_exptl_absorpt_correction_type multi-scan
_exptl_absorpt_process_details sadabs
_exptl_crystal_colour GREEN
_exptl_crystal_density_diffrn 1.484
_exptl_crystal_description BLOCK
_exptl_crystal_F_000 932
_exptl_crystal_size_max 0.10
_exptl_crystal_size_mid 0.10
_exptl_crystal_size_min 0.05
_refine_diff_density_max 1.491
_refine_diff_density_min -1.111
_refine_diff_density_rms 0.215
_refine_ls_extinction_method none
_refine_ls_goodness_of_fit_ref 1.249
_refine_ls_hydrogen_treatment constr
_refine_ls_matrix_type full
_refine_ls_number_parameters 248
_refine_ls_number_reflns 3121
_refine_ls_number_restraints 29
_refine_ls_restrained_S_all 1.243
_refine_ls_R_factor_all 0.1709
_refine_ls_R_factor_gt 0.1354
_refine_ls_shift/su_max 0.000
_refine_ls_shift/su_mean 0.000
_refine_ls_structure_factor_coef Fsqd
_refine_ls_weighting_details 'calc w=1/[\s^2^(Fo^2^)+(0.2000P)^2^+0.0000P] where P=(Fo^2^+2Fc^2^)/3'
_refine_ls_weighting_scheme calc
_refine_ls_wR_factor_gt 0.3586
_refine_ls_wR_factor_ref 0.3736
_reflns_number_gt 1834
_reflns_number_total 3121
_reflns_threshold_expression >2sigma(I)
_cod_data_source_file ic102188v_si_002_1.cif
_cod_data_source_block 1
_cod_original_cell_volume 2015.9(3)
_cod_original_formula_sum 'C17.50 H21.50 Cu N2.50 O7.50'
_cod_database_code 4324507

loop_
_symmetry_equiv_pos_as_xyz
'x, y, z'
'-x, y+1/2, -z+1/2'
'-x, -y, -z'
'x, -y-1/2, z-1/2'

loop_
_atom_site_label
_atom_site_type_symbol
_atom_site_fract_x
_atom_site_fract_y
_atom_site_fract_z
_atom_site_U_iso_or_equiv
_atom_site_adp_type
_atom_site_occupancy
_atom_site_symmetry_multiplicity
_atom_site_calc_flag
_atom_site_refinement_flags
_atom_site_disorder_assembly
_atom_site_disorder_group
Cu1 Cu 0.89909(11) 0.05693(11) 0.95938(12) 0.0348(6) Uani 1 1 d . . .
C1 C 0.6285(13) 0.0516(12) 0.8804(13) 0.073(4) Uani 1 1 d . . .
H1A H 0.6501 -0.0162 0.8826 0.088 Uiso 1 1 calc R . .
C2 C 0.5064(12) 0.0772(13) 0.8550(16) 0.084(5) Uani 1 1 d . . .
H2A H 0.4461 0.0270 0.8409 0.101 Uiso 1 1 calc R . .
C3 C 0.4730(11) 0.1754(11) 0.8502(12) 0.064(4) Uani 1 1 d . . .
C4 C 0.5624(12) 0.2426(12) 0.8671(15) 0.082(5) Uani 1 1 d . . .
H4A H 0.5448 0.3112 0.8633 0.098 Uiso 1 1 calc R . .
C5 C 0.6807(12) 0.2095(13) 0.8900(14) 0.078(5) Uani 1 1 d . . .
H5A H 0.7401 0.2590 0.8972 0.094 Uiso 1 1 calc R . .
C6 C 0.3405(10) 0.2021(11) 0.8231(12) 0.057(3) Uani 1 1 d . . .
C7 C 0.2761(10) 0.1452(10) 0.8667(10) 0.051(3) Uani 1 1 d . . .
H7A H 0.3166 0.0931 0.9146 0.061 Uiso 1 1 calc R . .
C8 C 0.1506(9) 0.1640(9) 0.8407(9) 0.044(3) Uani 1 1 d . . .
C9 C 0.0936(9) 0.2371(9) 0.7667(9) 0.045(3) Uani 1 1 d . . .
H9A H 0.0076 0.2463 0.7432 0.054 Uiso 1 1 calc R . .
C10 C 0.1567(9) 0.2962(10) 0.7263(10) 0.048(3) Uani 1 1 d . . .
C11 C 0.2834(10) 0.2788(10) 0.7567(10) 0.052(3) Uani 1 1 d . . .
H11A H 0.3292 0.3208 0.7308 0.063 Uiso 1 1 calc R . .
C12 C 0.0843(9) 0.1012(9) 0.8940(9) 0.042(3) Uani 1 1 d . . .
C13 C 0.0943(10) 0.3752(9) 0.6468(9) 0.045(3) Uani 1 1 d . . .
N1 N 0.7184(8) 0.1225(8) 0.9024(9) 0.052(3) Uani 1 1 d . . .
O1 O 0.1433(7) 0.0309(6) 0.9439(7) 0.050(2) Uani 1 1 d . . .
O2 O -0.0210(6) 0.1289(6) 0.8775(7) 0.048(2) Uani 1 1 d . . .
O3 O -0.0125(6) 0.3555(6) 0.5834(7) 0.049(2) Uani 1 1 d . . .
O4 O 0.1554(7) 0.4491(6) 0.6480(7) 0.053(2) Uani 1 1 d . . .
O5 O 0.482(2) 0.327(2) 0.6146(18) 0.199(10) Uiso 1 1 d D . .
C14 C 0.520(3) 0.242(2) 0.610(3) 0.20(8) Uiso 1 1 d D . .
N2 N 0.637(3) 0.244(2) 0.632(2) 0.22(2) Uiso 1 1 d D . .
C16 C 0.703(4) 0.154(3) 0.631(5) 0.21(5) Uiso 1 1 d D . .
C15 C 0.707(2) 0.336(3) 0.657(5) 0.29(3) Uiso 1 1 d D . .
C19 C -0.099(4) 0.439(4) 0.881(4) 0.078(14) Uiso 0.32 1 d PD . 1
C17 C 0.107(4) 0.394(5) 0.914(4) 0.22(6) Uiso 0.32 1 d PD A 1
C18 C 0.028(5) 0.332(6) 1.036(6) 0.20(5) Uiso 0.32 1 d PD A 1
N3 N 0.015(4) 0.388(3) 0.942(3) 0.13(2) Uiso 0.32 1 d PD A 1
O6 O 0.199(4) 0.346(6) 0.975(6) 0.24(15) Uiso 0.32 1 d PD A 1
C17' C 0.068(3) 0.416(3) 0.933(2) 0.011(9) Uiso 0.18 1 d PD B 2
C19' C -0.096(2) 0.451(3) 0.765(2) 0.012(8) Uiso 0.18 1 d PD B 2
C18' C 0.099(3) 0.549(3) 0.832(3) 0.018(9) Uiso 0.18 1 d PD B 2
O6' O 0.173(4) 0.441(4) 0.995(3) 0.26(17) Uiso 0.18 1 d PD B 2
N3' N 0.025(2) 0.470(2) 0.847(2) 0.15(5) Uiso 0.18 1 d PD B 2
O1W O -0.126(4) 0.388(3) 0.875(4) 0.206(17) Uiso 0.67 1 d P . .
O2W O 0.098(7) 0.488(6) 0.887(6) 0.24(3) Uiso 0.27 1 d P . .
O3W O 0.147(7) 0.380(7) 1.028(6) 0.20(3) Uiso 0.27 1 d P . .
O2'W O 0.108(10) 0.564(9) 0.984(11) 0.23(6) Uiso 0.20 1 d P . .

loop_
_atom_site_aniso_label
_atom_site_aniso_U_11
_atom_site_aniso_U_22
_atom_site_aniso_U_33
_atom_site_aniso_U_23
_atom_site_aniso_U_13
_atom_site_aniso_U_12
Cu1 0.0216(8) 0.0321(9) 0.0441(9) -0.0008(8) 0.0065(6) -0.0004(6)
C1 0.051(8) 0.059(9) 0.098(11) 0.003(9) 0.018(8) 0.002(7)
C2 0.038(7) 0.068(10) 0.128(14) 0.001(10) 0.015(8) -0.005(7)
C3 0.033(6) 0.063(9) 0.086(10) 0.016(8) 0.013(6) 0.012(6)
C4 0.042(7) 0.059(9) 0.137(15) 0.022(10) 0.027(8) 0.000(7)
C5 0.043(7) 0.071(10) 0.110(13) 0.030(10) 0.018(8) 0.001(7)
C6 0.033(6) 0.055(8) 0.080(9) 0.010(8) 0.020(6) 0.005(6)
C7 0.035(6) 0.054(7) 0.058(7) 0.012(7) 0.012(5) -0.001(6)
C8 0.027(5) 0.051(7) 0.046(6) 0.007(6) 0.006(5) 0.005(5)
C9 0.020(5) 0.041(7) 0.060(7) -0.002(6) 0.002(5) 0.004(5)
C10 0.023(5) 0.050(7) 0.059(7) 0.010(7) 0.004(5) 0.003(5)
C11 0.031(6) 0.055(8) 0.065(8) 0.016(7) 0.014(5) 0.009(6)
C12 0.022(5) 0.039(6) 0.047(6) 0.003(6) -0.003(4) 0.001(5)
C13 0.031(6) 0.049(7) 0.051(7) 0.019(6) 0.014(5) 0.013(6)
N1 0.031(5) 0.050(6) 0.072(7) 0.011(6) 0.017(5) 0.010(5)
O1 0.037(4) 0.044(5) 0.068(5) 0.013(5) 0.019(4) 0.004(4)
O2 0.031(4) 0.044(5) 0.067(5) 0.015(4) 0.017(4) -0.001(3)
O3 0.025(4) 0.045(5) 0.063(5) 0.020(4) 0.004(4) 0.003(3)
O4 0.030(4) 0.045(5) 0.073(6) 0.020(5) 0.009(4) 0.002(4)

loop_
_atom_type_symbol
_atom_type_description
_atom_type_scat_dispersion_real
_atom_type_scat_dispersion_imag
_atom_type_scat_source
C C 0.0181 0.0091 'International Tables Vol C Tables 4.2.6.8 and 6.1.1.4'
H H 0.0000 0.0000 'International Tables Vol C Tables 4.2.6.8 and 6.1.1.4'
N N 0.0311 0.0180 'International Tables Vol C Tables 4.2.6.8 and 6.1.1.4'
O O 0.0492 0.0322 'International Tables Vol C Tables 4.2.6.8 and 6.1.1.4'
Cu Cu -1.9646 0.5888 'International Tables Vol C Tables 4.2.6.8 and 6.1.1.4'

loop_
_geom_angle_atom_site_label_1
_geom_angle_atom_site_label_2
_geom_angle_atom_site_label_3
_geom_angle
_geom_angle_site_symmetry_1
_geom_angle_site_symmetry_3
O4 Cu1 O3 166.6(3) 2_646 4_666
O4 Cu1 O1 87.5(4) 2_646 3_657
O3 Cu1 O1 88.9(4) 4_666 3_657
O4 Cu1 O2 91.8(4) 2_646 1_655
O3 Cu1 O2 88.8(4) 4_666 1_655
O1 Cu1 O2 166.7(3) 3_657 1_655
O4 Cu1 N1 93.3(4) 2_646 .
O3 Cu1 N1 99.7(4) 4_666 .
O1 Cu1 N1 90.0(4) 3_657 .
O2 Cu1 N1 103.3(4) 1_655 .
O4 Cu1 Cu1 81.5(2) 2_646 3_757
O3 Cu1 Cu1 85.1(2) 4_666 3_757
O1 Cu1 Cu1 79.0(2) 3_657 3_757
O2 Cu1 Cu1 87.8(2) 1_655 3_757
N1 Cu1 Cu1 167.9(3) . 3_757
N1 C1 C2 121.3(14) . .
N1 C1 H1A 119.3 . .
C2 C1 H1A 119.3 . .
C3 C2 C1 120.2(14) . .
C3 C2 H2A 119.9 . .
C1 C2 H2A 119.9 . .
C4 C3 C2 116.6(13) . .
C4 C3 C6 123.7(14) . .
C2 C3 C6 119.6(13) . .
C3 C4 C5 118.7(15) . .
C3 C4 H4A 120.6 . .
C5 C4 H4A 120.6 . .
N1 C5 C4 127.7(15) . .
N1 C5 H5A 116.1 . .
C4 C5 H5A 116.1 . .
C11 C6 C7 119.8(11) . .
C11 C6 C3 122.2(12) . .
C7 C6 C3 118.0(12) . .
C6 C7 C8 120.5(12) . .
C6 C7 H7A 119.8 . .
C8 C7 H7A 119.8 . .
C9 C8 C7 117.9(11) . .
C9 C8 C12 123.5(9) . .
C7 C8 C12 118.5(10) . .
C10 C9 C8 122.1(10) . .
C10 C9 H9A 118.9 . .
C8 C9 H9A 118.9 . .
C9 C10 C11 118.9(11) . .
C9 C10 C13 121.7(9) . .
C11 C10 C13 119.4(11) . .
C6 C11 C10 120.4(12) . .
C6 C11 H11A 119.8 . .
C10 C11 H11A 119.8 . .
O1 C12 O2 130.7(11) . .
O1 C12 C8 114.2(9) . .
O2 C12 C8 115.1(10) . .
O4 C13 O3 127.9(11) . .
O4 C13 C10 117.1(10) . .
O3 C13 C10 114.9(11) . .
C5 N1 C1 115.1(11) . .
C5 N1 Cu1 133.4(10) . .
C1 N1 Cu1 111.4(9) . .
C12 O1 Cu1 126.6(8) . 3_657
C12 O2 Cu1 115.3(8) . 1_455
C13 O3 Cu1 120.3(8) . 4_465
C13 O4 Cu1 125.0(7) . 2_656
O5 C14 N2 110.7(14) . .
C14 N2 C16 121.0(12) . .
C14 N2 C15 121.3(12) . .
C16 N2 C15 117.8(12) . .
N3 C19 O2'W 81(4) . 3_567
O6 C17 N3 112.5(15) . .
C17 N3 C18 119.9(12) . .
C17 N3 C19 120.6(12) . .
C18 N3 C19 119.5(13) . .
O6' C17' N3' 112.0(14) . .
C17' N3' C18' 120.5(12) . .
C17' N3' C19' 120.0(12) . .
C18' N3' C19' 119.5(12) . .
O2W O2'W C19 140(8) . 3_567

loop_
_geom_bond_atom_site_label_1
_geom_bond_atom_site_label_2
_geom_bond_distance
_geom_bond_site_symmetry_2
Cu1 O4 1.984(8) 2_646
Cu1 O3 1.985(8) 4_666
Cu1 O1 1.990(8) 3_657
Cu1 O2 1.994(8) 1_655
Cu1 N1 2.161(9) .
Cu1 Cu1 2.688(3) 3_757
C1 N1 1.378(19) .
C1 C2 1.39(2) .
C1 H1A 0.9500 .
C2 C3 1.38(2) .
C2 H2A 0.9500 .
C3 C4 1.35(2) .
C3 C6 1.511(17) .
C4 C5 1.39(2) .
C4 H4A 0.9500 .
C5 N1 1.248(19) .
C5 H5A 0.9500 .
C6 C11 1.367(19) .
C6 C7 1.381(18) .
C7 C8 1.413(16) .
C7 H7A 0.9500 .
C8 C9 1.380(17) .
C8 C12 1.532(17) .
C9 C10 1.359(17) .
C9 H9A 0.9500 .
C10 C11 1.413(16) .
C10 C13 1.491(17) .
C11 H11A 0.9500 .
C12 O1 1.215(14) .
C12 O2 1.240(13) .
C13 O4 1.234(15) .
C13 O3 1.243(14) .
O1 Cu1 1.990(8) 3_657
O2 Cu1 1.994(8) 1_455
O3 Cu1 1.985(7) 4_465
O4 Cu1 1.984(8) 2_656
O5 C14 1.252(10) .
C14 N2 1.305(10) .
N2 C16 1.456(10) .
N2 C15 1.459(10) .
C19 N3 1.448(10) .
C19 O2'W 1.89(15) 3_567
C17 O6 1.251(10) .
C17 N3 1.299(10) .
C18 N3 1.447(10) .
C17' O6' 1.246(10) .
C17' N3' 1.300(10) .
C19' N3' 1.450(10) .
C18' N3' 1.450(10) .
O2W O2'W 1.64(12) .
O2'W C19 1.89(15) 3_567
